data_7016228
loop_
_publ_author_name
'Ayinla, Rashidat O.'
'Schafer, Laurel L.'

_publ_section_title
;
 Intermolecular hydroamination of oxygen-substituted allenes. New
 routes for the synthesis of N,O-chelated zirconium and titanium amido
 complexes.
;
_journal_issue 30
_journal_name_full 'Dalton transactions (Cambridge, England : 2003)'
_journal_page_first 7769
_journal_page_last 7776
_journal_paper_doi 10.1039/c1dt10448a
_journal_volume 40
_journal_year 2011
_chemical_formula_moiety 'C25 H42 N4 O Zr'
_chemical_formula_sum 'C25 H42 N4 O Zr'
_chemical_formula_weight 505.85
_chemical_name_systematic
;
?
;
_space_group_IT_number 61
_symmetry_cell_setting orthorhombic
_symmetry_space_group_name_Hall '-P 2ac 2ab'
_symmetry_space_group_name_H-M 'P b c a'
_atom_sites_solution_hydrogens geom
_atom_sites_solution_primary direct
_atom_sites_solution_secondary difmap
_audit_creation_method SHELXL-97
_cell_angle_alpha 90.00
_cell_angle_beta 90.00
_cell_angle_gamma 90.00
_cell_formula_units_Z 8
_cell_length_a 16.5820(15)
_cell_length_b 17.7264(4)
_cell_length_c 18.8172(15)
_cell_measurement_temperature 173(2)
_cell_measurement_theta_max 24.549
_cell_measurement_theta_min 2.298
_cell_volume 5531.1(7)
_computing_structure_refinement 'SHELXL-97 (Sheldrick, 1997)'
_diffrn_ambient_temperature 173(2)
_diffrn_measured_fraction_theta_full 0.997
_diffrn_measured_fraction_theta_max 0.997
_diffrn_measurement_device_type 'Bruker X8 APEX II'
_diffrn_measurement_method 'area detector'
_diffrn_radiation_monochromator graphite
_diffrn_radiation_source 'fine-focus sealed tube'
_diffrn_radiation_type MoK\a
_diffrn_radiation_wavelength 0.71073
_diffrn_reflns_av_R_equivalents 0.0669
_diffrn_reflns_av_sigmaI/netI 0.0315
_diffrn_reflns_limit_h_max 21
_diffrn_reflns_limit_h_min -21
_diffrn_reflns_limit_k_max 23
_diffrn_reflns_limit_k_min -23
_diffrn_reflns_limit_l_max 24
_diffrn_reflns_limit_l_min -24
_diffrn_reflns_number 154892
_diffrn_reflns_theta_full 27.73
_diffrn_reflns_theta_max 27.73
_diffrn_reflns_theta_min 2.00
_exptl_absorpt_coefficient_mu 0.419
_exptl_absorpt_correction_T_max 0.959
_exptl_absorpt_correction_T_min 0.870
_exptl_absorpt_correction_type multi-scan
_exptl_crystal_colour colourless
_exptl_crystal_density_diffrn 1.215
_exptl_crystal_density_method 'not measured'
_exptl_crystal_description prism
_exptl_crystal_F_000 2144
_exptl_crystal_size_max 0.25
_exptl_crystal_size_mid 0.1
_exptl_crystal_size_min 0.1
_refine_diff_density_max 0.340
_refine_diff_density_min -0.325
_refine_diff_density_rms 0.050
_refine_ls_extinction_method none
_refine_ls_goodness_of_fit_ref 1.013
_refine_ls_hydrogen_treatment constr
_refine_ls_matrix_type full
_refine_ls_number_parameters 291
_refine_ls_number_reflns 6474
_refine_ls_number_restraints 0
_refine_ls_restrained_S_all 1.013
_refine_ls_R_factor_all 0.0579
_refine_ls_R_factor_gt 0.0303
_refine_ls_shift/su_max 0.001
_refine_ls_shift/su_mean 0.000
_refine_ls_structure_factor_coef Fsqd
_refine_ls_weighting_details 'calc w=1/[\s^2^(Fo^2^)+(0.0318P)^2^+2.5423P] where P=(Fo^2^+2Fc^2^)/3'
_refine_ls_weighting_scheme calc
_refine_ls_wR_factor_gt 0.0681
_refine_ls_wR_factor_ref 0.0764
_reflns_number_gt 4514
_reflns_number_total 6474
_reflns_threshold_expression >2sigma(I)
_cod_data_source_file c1dt10448a.txt
_cod_data_source_block ls036_0m
_cod_original_sg_symbol_H-M Pbca
_cod_database_code 7016228

loop_
_symmetry_equiv_pos_as_xyz
'x, y, z'
'-x+1/2, -y, z+1/2'
'x+1/2, -y+1/2, -z'
'-x, y+1/2, -z+1/2'
'-x, -y, -z'
'x-1/2, y, -z-1/2'
'-x-1/2, y-1/2, z'
'x, -y-1/2, z-1/2'

loop_
_atom_site_label
_atom_site_type_symbol
_atom_site_fract_x
_atom_site_fract_y
_atom_site_fract_z
_atom_site_U_iso_or_equiv
_atom_site_adp_type
_atom_site_occupancy
_atom_site_symmetry_multiplicity
_atom_site_calc_flag
_atom_site_refinement_flags
_atom_site_disorder_assembly
_atom_site_disorder_group
C1 C 0.82039(13) 0.21268(13) 0.23624(15) 0.0567(7) Uani 1 1 d . . .
H1A H 0.8542 0.2071 0.1952 0.085 Uiso 1 1 calc R . .
H1B H 0.8161 0.1651 0.2604 0.085 Uiso 1 1 calc R . .
H1C H 0.8435 0.2494 0.2677 0.085 Uiso 1 1 calc R . .
C2 C 0.73614(11) 0.23891(10) 0.21300(10) 0.0321(4) Uani 1 1 d . . .
H2 H 0.7014 0.2418 0.2550 0.038 Uiso 1 1 calc R . .
C3 C 0.70204(11) 0.18029(10) 0.16250(10) 0.0316(4) Uani 1 1 d . . .
H3A H 0.7410 0.1688 0.1256 0.038 Uiso 1 1 calc R . .
H3B H 0.6900 0.1341 0.1881 0.038 Uiso 1 1 calc R . .
C4 C 0.76769(11) 0.37328(11) 0.21977(9) 0.0296(4) Uani 1 1 d . . .
C5 C 0.72185(12) 0.40309(11) 0.27687(10) 0.0354(5) Uani 1 1 d . . .
C6 C 0.75591(15) 0.45917(13) 0.31957(12) 0.0493(6) Uani 1 1 d . . .
H6 H 0.7268 0.4774 0.3581 0.059 Uiso 1 1 calc R . .
C7 C 0.83167(15) 0.48817(13) 0.30596(13) 0.0546(6) Uani 1 1 d . . .
H7 H 0.8534 0.5253 0.3352 0.065 Uiso 1 1 calc R . .
C8 C 0.87475(14) 0.46158(12) 0.24860(13) 0.0493(6) Uani 1 1 d . . .
H8 H 0.9250 0.4823 0.2386 0.059 Uiso 1 1 calc R . .
C9 C 0.84442(12) 0.40388(12) 0.20494(11) 0.0389(5) Uani 1 1 d . . .
C10 C 0.89517(15) 0.37491(16) 0.14404(13) 0.0622(7) Uani 1 1 d . . .
H10A H 0.9142 0.3251 0.1550 0.093 Uiso 1 1 calc R . .
H10B H 0.9403 0.4079 0.1369 0.093 Uiso 1 1 calc R . .
H10C H 0.8631 0.3733 0.1016 0.093 Uiso 1 1 calc R . .
C11 C 0.63657(13) 0.37686(13) 0.29123(12) 0.0475(6) Uani 1 1 d . . .
H11A H 0.6379 0.3312 0.3187 0.071 Uiso 1 1 calc R . .
H11B H 0.6096 0.3676 0.2469 0.071 Uiso 1 1 calc R . .
H11C H 0.6081 0.4151 0.3172 0.071 Uiso 1 1 calc R . .
C12 C 0.56458(11) 0.15875(10) 0.12126(10) 0.0298(4) Uani 1 1 d . . .
C13 C 0.52059(12) 0.13482(11) 0.18093(10) 0.0325(4) Uani 1 1 d . . .
C14 C 0.45645(12) 0.08470(12) 0.16887(12) 0.0412(5) Uani 1 1 d . . .
H14 H 0.4265 0.0672 0.2073 0.049 Uiso 1 1 calc R . .
C15 C 0.43693(13) 0.06091(12) 0.10109(12) 0.0444(5) Uani 1 1 d . . .
H15 H 0.3938 0.0282 0.0942 0.053 Uiso 1 1 calc R . .
C16 C 0.48138(13) 0.08560(11) 0.04370(12) 0.0418(5) Uani 1 1 d . . .
H16 H 0.4676 0.0693 -0.0017 0.050 Uiso 1 1 calc R . .
C17 C 0.54678(12) 0.13456(11) 0.05230(11) 0.0351(4) Uani 1 1 d . . .
C18 C 0.59490(16) 0.15986(13) -0.01158(11) 0.0526(6) Uani 1 1 d . . .
H18A H 0.5793 0.2102 -0.0244 0.079 Uiso 1 1 calc R . .
H18B H 0.5847 0.1264 -0.0507 0.079 Uiso 1 1 calc R . .
H18C H 0.6513 0.1590 -0.0002 0.079 Uiso 1 1 calc R . .
C19 C 0.53901(13) 0.16166(12) 0.25533(11) 0.0417(5) Uani 1 1 d . . .
H19A H 0.4979 0.1441 0.2872 0.063 Uiso 1 1 calc R . .
H19B H 0.5405 0.2158 0.2561 0.063 Uiso 1 1 calc R . .
H19C H 0.5904 0.1422 0.2700 0.063 Uiso 1 1 calc R . .
C20 C 0.47561(14) 0.32134(13) 0.12900(13) 0.0521(6) Uani 1 1 d . . .
H20A H 0.4420 0.3632 0.1421 0.078 Uiso 1 1 calc R . .
H20B H 0.5007 0.3009 0.1708 0.078 Uiso 1 1 calc R . .
H20C H 0.4434 0.2831 0.1067 0.078 Uiso 1 1 calc R . .
C21 C 0.49973(19) 0.38779(19) 0.02046(17) 0.0870(10) Uani 1 1 d . . .
H21A H 0.4668 0.3537 -0.0065 0.131 Uiso 1 1 calc R . .
H21B H 0.5407 0.4087 -0.0097 0.131 Uiso 1 1 calc R . .
H21C H 0.4668 0.4277 0.0390 0.131 Uiso 1 1 calc R . .
C22 C 0.79672(16) 0.26358(15) -0.01000(14) 0.0650(8) Uani 1 1 d . . .
H22A H 0.7860 0.2187 -0.0369 0.098 Uiso 1 1 calc R . .
H22B H 0.8147 0.2500 0.0368 0.098 Uiso 1 1 calc R . .
H22C H 0.8378 0.2925 -0.0334 0.098 Uiso 1 1 calc R . .
C23 C 0.6962(2) 0.33115(18) -0.07537(12) 0.0823(10) Uani 1 1 d . . .
H23A H 0.7368 0.3619 -0.0973 0.123 Uiso 1 1 calc R . .
H23B H 0.6470 0.3594 -0.0713 0.123 Uiso 1 1 calc R . .
H23C H 0.6869 0.2871 -0.1039 0.123 Uiso 1 1 calc R . .
C24 C 0.64014(17) 0.50753(13) 0.12687(14) 0.0616(7) Uani 1 1 d . . .
H24A H 0.6730 0.5232 0.1662 0.092 Uiso 1 1 calc R . .
H24B H 0.5923 0.4833 0.1444 0.092 Uiso 1 1 calc R . .
H24C H 0.6254 0.5508 0.0991 0.092 Uiso 1 1 calc R . .
C25 C 0.75187(18) 0.49342(15) 0.04731(15) 0.0723(8) Uani 1 1 d . . .
H25A H 0.7312 0.5354 0.0208 0.108 Uiso 1 1 calc R . .
H25B H 0.7788 0.4592 0.0157 0.108 Uiso 1 1 calc R . .
H25C H 0.7894 0.5113 0.0824 0.108 Uiso 1 1 calc R . .
N1 N 0.73532(9) 0.31322(8) 0.17642(8) 0.0279(3) Uani 1 1 d . . .
N2 N 0.68550(12) 0.45453(10) 0.08247(9) 0.0428(4) Uani 1 1 d . . .
N3 N 0.72329(12) 0.30837(10) -0.00472(9) 0.0457(5) Uani 1 1 d . . .
N4 N 0.53780(11) 0.34697(10) 0.07947(9) 0.0427(4) Uani 1 1 d . . .
O O 0.62837(7) 0.21126(7) 0.13109(6) 0.0285(3) Uani 1 1 d . . .
Zr Zr 0.662899(11) 0.339398(10) 0.086488(9) 0.02950(6) Uani 1 1 d . . .

loop_
_atom_site_aniso_label
_atom_site_aniso_U_11
_atom_site_aniso_U_22
_atom_site_aniso_U_33
_atom_site_aniso_U_23
_atom_site_aniso_U_13
_atom_site_aniso_U_12
C1 0.0508(14) 0.0418(13) 0.0774(18) -0.0026(12) -0.0273(13) 0.0059(11)
C2 0.0348(10) 0.0287(10) 0.0327(10) -0.0009(8) -0.0048(8) 0.0033(8)
C3 0.0306(10) 0.0275(10) 0.0368(11) -0.0017(8) 0.0020(9) 0.0044(8)
C4 0.0347(10) 0.0280(10) 0.0261(9) 0.0010(8) -0.0028(8) -0.0008(8)
C5 0.0399(11) 0.0332(11) 0.0330(11) -0.0044(8) 0.0003(9) -0.0004(9)
C6 0.0590(15) 0.0449(13) 0.0439(13) -0.0168(11) 0.0010(11) 0.0015(11)
C7 0.0618(16) 0.0426(13) 0.0593(15) -0.0160(11) -0.0103(13) -0.0095(12)
C8 0.0454(13) 0.0441(13) 0.0585(15) -0.0010(12) -0.0044(11) -0.0172(11)
C9 0.0388(12) 0.0398(12) 0.0382(11) -0.0006(9) 0.0010(9) -0.0069(10)
C10 0.0494(15) 0.0825(19) 0.0548(15) -0.0110(14) 0.0167(12) -0.0215(14)
C11 0.0462(13) 0.0513(14) 0.0450(13) -0.0153(11) 0.0119(10) -0.0003(11)
C12 0.0330(10) 0.0208(9) 0.0358(10) 0.0011(8) -0.0023(8) 0.0012(8)
C13 0.0341(10) 0.0257(9) 0.0377(11) 0.0018(8) 0.0014(9) 0.0044(8)
C14 0.0369(11) 0.0338(11) 0.0529(13) 0.0080(10) 0.0061(10) 0.0006(9)
C15 0.0371(12) 0.0344(12) 0.0617(15) 0.0011(10) -0.0087(11) -0.0045(9)
C16 0.0497(13) 0.0321(11) 0.0437(12) -0.0041(9) -0.0133(10) 0.0000(10)
C17 0.0425(11) 0.0279(10) 0.0349(11) -0.0020(9) -0.0050(9) 0.0005(9)
C18 0.0747(17) 0.0525(14) 0.0305(11) -0.0074(10) -0.0001(11) -0.0152(13)
C19 0.0468(12) 0.0422(11) 0.0361(11) 0.0028(10) 0.0087(9) 0.0009(10)
C20 0.0420(13) 0.0477(14) 0.0666(16) 0.0022(12) -0.0009(12) 0.0104(11)
C21 0.073(2) 0.106(3) 0.082(2) 0.0423(19) -0.0236(17) 0.0069(18)
C22 0.0753(18) 0.0636(18) 0.0561(16) -0.0156(13) 0.0308(14) -0.0145(15)
C23 0.130(3) 0.086(2) 0.0309(13) 0.0091(13) 0.0107(15) -0.010(2)
C24 0.0849(19) 0.0338(13) 0.0660(17) -0.0015(12) 0.0007(14) 0.0026(13)
C25 0.091(2) 0.0462(15) 0.079(2) -0.0006(14) 0.0163(17) -0.0240(15)
N1 0.0325(8) 0.0253(8) 0.0257(8) -0.0019(6) 0.0010(7) -0.0017(7)
N2 0.0611(12) 0.0292(9) 0.0380(10) 0.0035(8) -0.0009(9) -0.0055(8)
N3 0.0664(13) 0.0429(10) 0.0279(9) -0.0011(8) 0.0125(9) -0.0126(10)
N4 0.0440(10) 0.0372(10) 0.0467(11) 0.0090(8) -0.0112(8) 0.0021(8)
O 0.0322(7) 0.0250(6) 0.0282(7) 0.0017(5) -0.0032(6) -0.0010(6)
Zr 0.03916(11) 0.02652(10) 0.02282(9) 0.00145(8) -0.00059(8) -0.00244(8)

loop_
_atom_type_symbol
_atom_type_description
_atom_type_scat_dispersion_real
_atom_type_scat_dispersion_imag
_atom_type_scat_source
C C 0.0033 0.0016 'International Tables Vol C Tables 4.2.6.8 and 6.1.1.4'
H H 0.0000 0.0000 'International Tables Vol C Tables 4.2.6.8 and 6.1.1.4'
N N 0.0061 0.0033 'International Tables Vol C Tables 4.2.6.8 and 6.1.1.4'
O O 0.0106 0.0060 'International Tables Vol C Tables 4.2.6.8 and 6.1.1.4'
Zr Zr -2.9673 0.5597 'International Tables Vol C Tables 4.2.6.8 and 6.1.1.4'

loop_
_geom_angle_atom_site_label_1
_geom_angle_atom_site_label_2
_geom_angle_atom_site_label_3
_geom_angle
_geom_angle_site_symmetry_1
_geom_angle_site_symmetry_3
_geom_angle_publ_flag
N1 C2 C3 108.26(15) . . ?
N1 C2 C1 114.11(17) . . ?
C3 C2 C1 108.05(16) . . ?
O C3 C2 107.88(14) . . ?
C9 C4 C5 119.33(17) . . ?
C9 C4 N1 120.44(17) . . ?
C5 C4 N1 120.21(16) . . ?
C6 C5 C4 118.94(19) . . ?
C6 C5 C11 119.59(19) . . ?
C4 C5 C11 121.45(17) . . ?
C7 C6 C5 121.7(2) . . ?
C8 C7 C6 119.3(2) . . ?
C7 C8 C9 121.4(2) . . ?
C8 C9 C4 119.14(19) . . ?
C8 C9 C10 119.43(19) . . ?
C4 C9 C10 121.42(19) . . ?
C17 C12 C13 122.67(17) . . ?
C17 C12 O 118.60(16) . . ?
C13 C12 O 118.71(16) . . ?
C14 C13 C12 117.08(18) . . ?
C14 C13 C19 120.16(18) . . ?
C12 C13 C19 122.75(18) . . ?
C15 C14 C13 121.3(2) . . ?
C16 C15 C14 120.0(2) . . ?
C15 C16 C17 121.4(2) . . ?
C12 C17 C16 117.47(19) . . ?
C12 C17 C18 122.41(18) . . ?
C16 C17 C18 120.12(18) . . ?
C4 N1 C2 112.84(14) . . ?
C4 N1 Zr 119.90(11) . . ?
C2 N1 Zr 124.55(11) . . ?
C25 N2 C24 110.07(19) . . ?
C25 N2 Zr 128.15(16) . . ?
C24 N2 Zr 121.12(15) . . ?
C22 N3 C23 110.2(2) . . ?
C22 N3 Zr 127.46(15) . . ?
C23 N3 Zr 122.31(18) . . ?
C20 N4 C21 109.39(19) . . ?
C20 N4 Zr 129.93(14) . . ?
C21 N4 Zr 120.53(17) . . ?
C12 O C3 115.34(13) . . ?
C12 O Zr 136.49(10) . . ?
C3 O Zr 106.65(10) . . ?
N3 Zr N2 98.29(7) . . ?
N3 Zr N4 116.62(7) . . ?
N2 Zr N4 96.55(7) . . ?
N3 Zr N1 109.26(7) . . ?
N2 Zr N1 98.14(6) . . ?
N4 Zr N1 128.83(6) . . ?
N3 Zr O 98.57(6) . . ?
N2 Zr O 162.00(5) . . ?
N4 Zr O 81.43(5) . . ?
N1 Zr O 70.27(5) . . ?

loop_
_geom_bond_atom_site_label_1
_geom_bond_atom_site_label_2
_geom_bond_distance
_geom_bond_site_symmetry_2
_geom_bond_publ_flag
C1 C2 1.536(3) . ?
C2 N1 1.486(2) . ?
C2 C3 1.517(3) . ?
C3 O 1.464(2) . ?
C4 C9 1.411(3) . ?
C4 C5 1.418(3) . ?
C4 N1 1.445(2) . ?
C5 C6 1.397(3) . ?
C5 C11 1.513(3) . ?
C6 C7 1.381(3) . ?
C7 C8 1.377(3) . ?
C8 C9 1.405(3) . ?
C9 C10 1.512(3) . ?
C12 C17 1.398(3) . ?
C12 C13 1.405(3) . ?
C12 O 1.421(2) . ?
C13 C14 1.404(3) . ?
C13 C19 1.510(3) . ?
C14 C15 1.382(3) . ?
C15 C16 1.379(3) . ?
C16 C17 1.398(3) . ?
C17 C18 1.511(3) . ?
C20 N4 1.462(3) . ?
C21 N4 1.468(3) . ?
C22 N3 1.457(3) . ?
C23 N3 1.460(3) . ?
C24 N2 1.465(3) . ?
C25 N2 1.458(3) . ?
N1 Zr 2.1263(15) . ?
N2 Zr 2.0763(17) . ?
N3 Zr 2.0617(17) . ?
N4 Zr 2.0830(18) . ?
O Zr 2.4882(12) . ?

loop_
_geom_torsion_atom_site_label_1
_geom_torsion_atom_site_label_2
_geom_torsion_atom_site_label_3
_geom_torsion_atom_site_label_4
_geom_torsion
_geom_torsion_site_symmetry_1
_geom_torsion_site_symmetry_2
_geom_torsion_site_symmetry_3
_geom_torsion_site_symmetry_4
_geom_torsion_publ_flag
N1 C2 C3 O -46.40(19) . . . . ?
C1 C2 C3 O -170.45(16) . . . . ?
C9 C4 C5 C6 -3.6(3) . . . . ?
N1 C4 C5 C6 177.60(18) . . . . ?
C9 C4 C5 C11 174.84(19) . . . . ?
N1 C4 C5 C11 -3.9(3) . . . . ?
C4 C5 C6 C7 2.4(3) . . . . ?
C11 C5 C6 C7 -176.1(2) . . . . ?
C5 C6 C7 C8 0.4(4) . . . . ?
C6 C7 C8 C9 -2.1(4) . . . . ?
C7 C8 C9 C4 0.8(3) . . . . ?
C7 C8 C9 C10 -178.0(2) . . . . ?
C5 C4 C9 C8 2.1(3) . . . . ?
N1 C4 C9 C8 -179.18(18) . . . . ?
C5 C4 C9 C10 -179.1(2) . . . . ?
N1 C4 C9 C10 -0.3(3) . . . . ?
C17 C12 C13 C14 -0.1(3) . . . . ?
O C12 C13 C14 178.11(16) . . . . ?
C17 C12 C13 C19 -179.17(18) . . . . ?
O C12 C13 C19 -0.9(3) . . . . ?
C12 C13 C14 C15 -0.9(3) . . . . ?
C19 C13 C14 C15 178.19(19) . . . . ?
C13 C14 C15 C16 0.9(3) . . . . ?
C14 C15 C16 C17 0.2(3) . . . . ?
C13 C12 C17 C16 1.1(3) . . . . ?
O C12 C17 C16 -177.12(16) . . . . ?
C13 C12 C17 C18 -179.32(19) . . . . ?
O C12 C17 C18 2.4(3) . . . . ?
C15 C16 C17 C12 -1.2(3) . . . . ?
C15 C16 C17 C18 179.3(2) . . . . ?
C9 C4 N1 C2 106.6(2) . . . . ?
C5 C4 N1 C2 -74.6(2) . . . . ?
C9 C4 N1 Zr -91.19(19) . . . . ?
C5 C4 N1 Zr 87.56(19) . . . . ?
C3 C2 N1 C4 -179.28(15) . . . . ?
C1 C2 N1 C4 -58.9(2) . . . . ?
C3 C2 N1 Zr 19.5(2) . . . . ?
C1 C2 N1 Zr 139.85(15) . . . . ?
C17 C12 O C3 -106.93(19) . . . . ?
C13 C12 O C3 74.8(2) . . . . ?
C17 C12 O Zr 56.7(2) . . . . ?
C13 C12 O Zr -121.61(16) . . . . ?
C2 C3 O C12 -141.81(15) . . . . ?
C2 C3 O Zr 49.87(15) . . . . ?
C22 N3 Zr N2 112.02(19) . . . . ?
C23 N3 Zr N2 -67.0(2) . . . . ?
C22 N3 Zr N4 -146.32(18) . . . . ?
C23 N3 Zr N4 34.6(2) . . . . ?
C22 N3 Zr N1 10.3(2) . . . . ?
C23 N3 Zr N1 -168.71(19) . . . . ?
C22 N3 Zr O -61.65(19) . . . . ?
C23 N3 Zr O 119.30(19) . . . . ?
C25 N2 Zr N3 -24.6(2) . . . . ?
C24 N2 Zr N3 165.63(18) . . . . ?
C25 N2 Zr N4 -142.8(2) . . . . ?
C24 N2 Zr N4 47.43(18) . . . . ?
C25 N2 Zr N1 86.4(2) . . . . ?
C24 N2 Zr N1 -83.41(18) . . . . ?
C25 N2 Zr O 134.8(2) . . . . ?
C24 N2 Zr O -35.0(3) . . . . ?
C20 N4 Zr N3 137.15(18) . . . . ?
C21 N4 Zr N3 -47.8(2) . . . . ?
C20 N4 Zr N2 -120.15(19) . . . . ?
C21 N4 Zr N2 54.9(2) . . . . ?
C20 N4 Zr N1 -14.2(2) . . . . ?
C21 N4 Zr N1 160.85(19) . . . . ?
C20 N4 Zr O 41.81(18) . . . . ?
C21 N4 Zr O -143.2(2) . . . . ?
C4 N1 Zr N3 113.15(13) . . . . ?
C2 N1 Zr N3 -86.87(15) . . . . ?
C4 N1 Zr N2 11.36(14) . . . . ?
C2 N1 Zr N2 171.34(14) . . . . ?
C4 N1 Zr N4 -93.89(14) . . . . ?
C2 N1 Zr N4 66.09(16) . . . . ?
C4 N1 Zr O -154.42(14) . . . . ?
C2 N1 Zr O 5.55(13) . . . . ?
C12 O Zr N3 -87.51(16) . . . . ?
C3 O Zr N3 77.07(11) . . . . ?
C12 O Zr N2 113.1(2) . . . . ?
C3 O Zr N2 -82.3(2) . . . . ?
C12 O Zr N4 28.31(16) . . . . ?
C3 O Zr N4 -167.10(11) . . . . ?
C12 O Zr N1 165.01(16) . . . . ?
C3 O Zr N1 -30.41(10) . . . . ?
